data_7121898
loop_
_publ_author_name
'Thongpaen, Jompol'
'E Schmid, Thibault'
'Toupet, Loic'
'Dorcet, Vincent'
'Mauduit, Marc'
'Basl\'e, Olivier'

_publ_section_title
;
 Directed ortho C-H borylation catalyzed using Cp*Rh(iii)-NHC complexes.
;
_journal_issue 59
_journal_name_full 'Chemical communications (Cambridge, England)'
_journal_page_first 8202
_journal_page_last 8205
_journal_paper_doi 10.1039/c8cc03144d
_journal_volume 54
_journal_year 2018
_chemical_absolute_configuration ad
_chemical_formula_sum 'C28 H40 Cl N2 O3 Rh'
_chemical_formula_weight 590.98
_space_group_crystal_system orthorhombic
_space_group_IT_number 19
_space_group_name_Hall 'P 2ac 2ab'
_space_group_name_H-M_alt 'P 21 21 21'
_symmetry_space_group_name_Hall 'P 2ac 2ab'
_symmetry_space_group_name_H-M 'P 21 21 21'
_atom_sites_solution_hydrogens mixed
_audit_block_doi 10.5517/cc1j5jy5
_audit_creation_method SHELXL-2014/6
_audit_update_record
;
2015-06-08 deposited with the CCDC.
2018-06-28 downloaded from the CCDC.
;
_cell_angle_alpha 90
_cell_angle_beta 90
_cell_angle_gamma 90
_cell_formula_units_Z 4
_cell_length_a 10.05640(10)
_cell_length_b 15.75740(10)
_cell_length_c 17.17330(10)
_cell_measurement_reflns_used 26935
_cell_measurement_temperature 150(2)
_cell_measurement_theta_max 70.6140
_cell_measurement_theta_min 5.1520
_cell_volume 2721.33(4)
_computing_cell_refinement 'CrysAlis RED, Oxford Diffraction Ltd.,Version 1.171.37.35'
_computing_data_collection 'CrysAlis CCD, Oxford Diffraction Ltd.,Version 1.171.37.35'
_computing_data_reduction 'CrysAlis RED, Oxford Diffraction Ltd.,Version 1.171.37.35'
_computing_molecular_graphics 'MERCURY 3.3(CCDC, 2014)'
_computing_publication_material 'WINGX (Farrugia, 1999)'
_computing_structure_refinement 'SHELXL-2014/6 (Sheldrick, 2014)'
_computing_structure_solution 'SIR-97_(Altomare & al., 1999)'
_diffrn_ambient_temperature 150(2)
_diffrn_detector 'CCD plate'
_diffrn_detector_area_resol_mean 8.0662
_diffrn_detector_type EosS2
_diffrn_measured_fraction_theta_full 1.000
_diffrn_measured_fraction_theta_max 1.000
_diffrn_measurement_device 'four-circle diffractometer'
_diffrn_measurement_device_type 'SuperNova, Single source at offset, EosS2'
_diffrn_radiation_monochromator mirror
_diffrn_radiation_type CuK\a
_diffrn_radiation_wavelength 1.54184
_diffrn_reflns_av_R_equivalents 0.0409
_diffrn_reflns_av_unetI/netI 0.0217
_diffrn_reflns_Laue_measured_fraction_full 1.000
_diffrn_reflns_Laue_measured_fraction_max 1.000
_diffrn_reflns_limit_h_max 12
_diffrn_reflns_limit_h_min -12
_diffrn_reflns_limit_k_max 19
_diffrn_reflns_limit_k_min -18
_diffrn_reflns_limit_l_max 19
_diffrn_reflns_limit_l_min -21
_diffrn_reflns_number 32210
_diffrn_reflns_point_group_measured_fraction_full 1.000
_diffrn_reflns_point_group_measured_fraction_max 0.999
_diffrn_reflns_theta_full 67.684
_diffrn_reflns_theta_max 70.631
_diffrn_reflns_theta_min 3.807
_exptl_absorpt_coefficient_mu 6.224
_exptl_absorpt_correction_T_max 1.00000
_exptl_absorpt_correction_T_min 0.43986
_exptl_absorpt_correction_type multi-scan
_exptl_absorpt_process_details
;
CrysAlisPro, Agilent Technologies,
Version 1.171.37.35 (release 13-08-2014 CrysAlis171 .NET)
(compiled Aug 13 2014,18:06:01)
Empirical absorption correction using spherical harmonics,
 implemented in SCALE3 ABSPACK scaling algorithm.
;
_exptl_crystal_colour red
_exptl_crystal_density_diffrn 1.442
_exptl_crystal_description prism
_exptl_crystal_F_000 1232
_exptl_crystal_size_max 0.301
_exptl_crystal_size_mid 0.271
_exptl_crystal_size_min 0.121
_refine_diff_density_max 0.496
_refine_diff_density_min -0.737
_refine_diff_density_rms 0.060
_refine_ls_abs_structure_details
;
 Flack x determined using 2246 quotients [(I+)-(I-)]/[(I+)+(I-)]
 (Parsons, Flack and Wagner, Acta Cryst. B69 (2013) 249-259).
;
_refine_ls_abs_structure_Flack -0.009(3)
_refine_ls_extinction_coef 0.00115(8)
_refine_ls_extinction_expression Fc^*^=kFc[1+0.001xFc^2^\l^3^/sin(2\q)]^-1/4^
_refine_ls_extinction_method SHELXL
_refine_ls_goodness_of_fit_ref 1.072
_refine_ls_hydrogen_treatment mixed
_refine_ls_matrix_type full
_refine_ls_number_parameters 330
_refine_ls_number_reflns 5224
_refine_ls_number_restraints 0
_refine_ls_restrained_S_all 1.072
_refine_ls_R_factor_all 0.0211
_refine_ls_R_factor_gt 0.0211
_refine_ls_shift/su_max 0.002
_refine_ls_shift/su_mean 0.000
_refine_ls_structure_factor_coef Fsqd
_refine_ls_weighting_details 'w=1/[\s^2^(Fo^2^)+(0.0313P)^2^+1.3636P] where P=(Fo^2^+2Fc^2^)/3'
_refine_ls_weighting_scheme calc
_refine_ls_wR_factor_gt 0.0555
_refine_ls_wR_factor_ref 0.0556
_reflns_Friedel_coverage 0.768
_reflns_Friedel_fraction_full 1.000
_reflns_Friedel_fraction_max 0.997
_reflns_number_gt 5206
_reflns_number_total 5224
_reflns_threshold_expression 'I > 2\s(I)'
_cod_data_source_file c8cc03144d2.cif
_cod_data_source_block shelx
_cod_depositor_comments 'Adding full bibliography for 7121898--7121899.cif.'
_cod_database_code 7121898
_shelx_space_group_comment
;
The symmetry employed for this shelxl refinement is uniquely defined
by the following loop, which should always be used as a source of
symmetry information in preference to the above space-group names.
They are only intended as comments.
;
_shelxl_version_number 2014/6

loop_
_space_group_symop_operation_xyz
'x, y, z'
'-x+1/2, -y, z+1/2'
'x+1/2, -y+1/2, -z'
'-x, y+1/2, -z+1/2'

loop_
_atom_site_label
_atom_site_type_symbol
_atom_site_fract_x
_atom_site_fract_y
_atom_site_fract_z
_atom_site_U_iso_or_equiv
_atom_site_adp_type
_atom_site_occupancy
_atom_site_site_symmetry_order
_atom_site_calc_flag
_atom_site_refinement_flags_posn
_atom_site_refinement_flags_adp
Rh1 Rh 0.49413(2) 0.91101(2) 0.15076(2) 0.01273(8) Uani 1 1 d . .
Cl1 Cl 0.34401(7) 0.90883(6) 0.04165(4) 0.02453(16) Uani 1 1 d . .
O1 O 0.5216(2) 0.64220(13) 0.14627(14) 0.0236(5) Uani 1 1 d . .
O2 O 0.4678(2) 0.77759(12) 0.14969(13) 0.0203(4) Uani 1 1 d . .
N1 N 0.6946(2) 0.81407(15) 0.05427(15) 0.0162(5) Uani 1 1 d . .
N2 N 0.6942(3) 0.94247(16) 0.01303(15) 0.0178(5) Uani 1 1 d . .
C1 C 0.5753(3) 1.0026(2) 0.23352(18) 0.0186(6) Uani 1 1 d . .
C2 C 0.4612(3) 1.03663(18) 0.19522(18) 0.0183(6) Uani 1 1 d . .
C3 C 0.3475(3) 0.9860(2) 0.21726(18) 0.0201(6) Uani 1 1 d . .
C4 C 0.3918(3) 0.9183(2) 0.26346(17) 0.0204(6) Uani 1 1 d . .
C5 C 0.5350(3) 0.92692(18) 0.27311(17) 0.0187(6) Uani 1 1 d . .
C6 C 0.7068(4) 1.0449(2) 0.2400(2) 0.0302(8) Uani 1 1 d . .
H6A H 0.7105 1.0776 0.2885 0.045 Uiso 1 1 calc R U
H6B H 0.7194 1.0831 0.1956 0.045 Uiso 1 1 calc R U
H6C H 0.7772 1.0019 0.2401 0.045 Uiso 1 1 calc R U
C7 C 0.4555(4) 1.1185(2) 0.1517(2) 0.0296(7) Uani 1 1 d . .
H7A H 0.4331 1.1646 0.1877 0.044 Uiso 1 1 calc R U
H7B H 0.3875 1.1149 0.1110 0.044 Uiso 1 1 calc R U
H7C H 0.5422 1.1299 0.1278 0.044 Uiso 1 1 calc R U
C8 C 0.2070(3) 1.0045(3) 0.1944(2) 0.0339(8) Uani 1 1 d . .
H8A H 0.2045 1.0557 0.1620 0.051 Uiso 1 1 calc R U
H8B H 0.1711 0.9565 0.1649 0.051 Uiso 1 1 calc R U
H8C H 0.1533 1.0136 0.2413 0.051 Uiso 1 1 calc R U
C9 C 0.3099(4) 0.8482(2) 0.2960(2) 0.0330(8) Uani 1 1 d . .
H9A H 0.2189 0.8525 0.2760 0.049 Uiso 1 1 calc R U
H9B H 0.3086 0.8523 0.3529 0.049 Uiso 1 1 calc R U
H9C H 0.3482 0.7935 0.2806 0.049 Uiso 1 1 calc R U
C10 C 0.6171(4) 0.8744(2) 0.3271(2) 0.0322(8) Uani 1 1 d . .
H10A H 0.7116 0.8834 0.3158 0.048 Uiso 1 1 calc R U
H10B H 0.5951 0.8143 0.3200 0.048 Uiso 1 1 calc R U
H10C H 0.5985 0.8910 0.3810 0.048 Uiso 1 1 calc R U
C11 C 0.6454(3) 0.89253(18) 0.07103(16) 0.0141(6) Uani 1 1 d . .
C12 C 0.7704(3) 0.8150(2) -0.0126(2) 0.0225(7) Uani 1 1 d . .
H12 H 0.8135 0.7678 -0.0360 0.027 Uiso 1 1 calc R U
C13 C 0.7716(3) 0.8956(2) -0.03816(19) 0.0241(7) Uani 1 1 d . .
H13 H 0.8168 0.9166 -0.0828 0.029 Uiso 1 1 calc R U
C14 C 0.6840(3) 1.03335(19) 0.00537(17) 0.0176(6) Uani 1 1 d . .
C15 C 0.7801(3) 1.0835(2) 0.04224(18) 0.0193(6) Uani 1 1 d . .
C16 C 0.7707(3) 1.1712(2) 0.03454(19) 0.0229(7) Uani 1 1 d . .
H16 H 0.8331 1.2062 0.0610 0.027 Uiso 1 1 calc R U
C17 C 0.6725(4) 1.2093(2) -0.0109(2) 0.0247(7) Uani 1 1 d . .
C18 C 0.5856(3) 1.1567(2) -0.0514(2) 0.0251(7) Uani 1 1 d . .
H18 H 0.5209 1.1818 -0.0845 0.030 Uiso 1 1 calc R U
C19 C 0.5897(3) 1.06863(19) -0.04528(19) 0.0210(6) Uani 1 1 d . .
C20 C 0.8970(3) 1.0445(2) 0.0835(2) 0.0250(7) Uani 1 1 d . .
H20A H 0.9633 1.0264 0.0452 0.038 Uiso 1 1 calc R U
H20B H 0.8672 0.9953 0.1137 0.038 Uiso 1 1 calc R U
H20C H 0.9367 1.0865 0.1187 0.038 Uiso 1 1 calc R U
C21 C 0.6639(4) 1.3046(2) -0.0182(2) 0.0341(8) Uani 1 1 d . .
H21A H 0.6445 1.3198 -0.0724 0.051 Uiso 1 1 calc R U
H21B H 0.7487 1.3300 -0.0026 0.051 Uiso 1 1 calc R U
H21C H 0.5928 1.3259 0.0156 0.051 Uiso 1 1 calc R U
C22 C 0.5025(4) 1.0158(2) -0.09777(19) 0.0292(7) Uani 1 1 d . .
H22A H 0.4090 1.0299 -0.0882 0.044 Uiso 1 1 calc R U
H22B H 0.5174 0.9555 -0.0870 0.044 Uiso 1 1 calc R U
H22C H 0.5245 1.0278 -0.1523 0.044 Uiso 1 1 calc R U
C23 C 0.5474(3) 0.71789(18) 0.13454(17) 0.0162(6) Uani 1 1 d . .
C24 C 0.6867(3) 0.73727(19) 0.10325(17) 0.0175(6) Uani 1 1 d . .
H24 H 0.7128 0.6883 0.0695 0.021 Uiso 1 1 calc R U
C25 C 0.7848(3) 0.7390(2) 0.1718(2) 0.0262(7) Uani 1 1 d . .
H25A H 0.7641 0.6906 0.2064 0.031 Uiso 1 1 calc R U
H25B H 0.7689 0.7916 0.2019 0.031 Uiso 1 1 calc R U
C26 C 0.9348(3) 0.7350(2) 0.1511(2) 0.0337(8) Uani 1 1 d . .
H26 H 0.9462 0.6979 0.1044 0.040 Uiso 1 1 calc R U
C27 C 0.9913(4) 0.8218(3) 0.1328(3) 0.0467(10) Uani 1 1 d . .
H27A H 0.9417 0.8471 0.0895 0.070 Uiso 1 1 calc R U
H27B H 0.9835 0.8584 0.1788 0.070 Uiso 1 1 calc R U
H27C H 1.0851 0.8163 0.1184 0.070 Uiso 1 1 calc R U
C28 C 1.0122(5) 0.6970(3) 0.2181(3) 0.0516(11) Uani 1 1 d . .
H28A H 0.9764 0.6407 0.2304 0.077 Uiso 1 1 calc R U
H28B H 1.1061 0.6917 0.2035 0.077 Uiso 1 1 calc R U
H28C H 1.0044 0.7338 0.2639 0.077 Uiso 1 1 calc R U
O21 O 0.6218(3) 0.49824(17) 0.07020(17) 0.0366(6) Uani 1 1 d . .
H21D H 0.600(5) 0.546(4) 0.092(3) 0.050 Uiso 1 1 d . .
H21E H 0.685(5) 0.513(3) 0.037(3) 0.050 Uiso 1 1 d . .

loop_
_atom_site_aniso_label
_atom_site_aniso_U_11
_atom_site_aniso_U_22
_atom_site_aniso_U_33
_atom_site_aniso_U_23
_atom_site_aniso_U_13
_atom_site_aniso_U_12
Rh1 0.01408(11) 0.01024(11) 0.01388(12) -0.00180(7) 0.00049(8) -0.00067(8)
Cl1 0.0241(3) 0.0265(4) 0.0230(3) -0.0036(4) -0.0078(3) -0.0007(3)
O1 0.0249(11) 0.0132(9) 0.0328(12) 0.0034(8) 0.0037(10) -0.0018(8)
O2 0.0189(10) 0.0121(9) 0.0299(11) -0.0017(9) 0.0047(9) -0.0020(8)
N1 0.0174(12) 0.0124(11) 0.0188(12) 0.0003(10) 0.0025(10) 0.0005(9)
N2 0.0196(12) 0.0137(12) 0.0199(12) 0.0011(10) 0.0055(10) 0.0014(10)
C1 0.0213(15) 0.0187(14) 0.0158(13) -0.0079(12) 0.0016(12) -0.0030(12)
C2 0.0244(15) 0.0111(13) 0.0195(14) -0.0047(11) 0.0043(12) 0.0014(11)
C3 0.0191(15) 0.0208(15) 0.0205(15) -0.0079(12) 0.0039(12) 0.0021(12)
C4 0.0253(15) 0.0201(15) 0.0157(13) -0.0054(12) 0.0066(11) -0.0056(14)
C5 0.0244(15) 0.0174(14) 0.0143(13) -0.0033(11) -0.0008(11) -0.0012(11)
C6 0.0272(17) 0.038(2) 0.0255(17) -0.0052(15) 0.0008(14) -0.0134(16)
C7 0.0402(19) 0.0159(15) 0.0326(18) 0.0023(13) 0.0076(16) 0.0076(13)
C8 0.0184(16) 0.039(2) 0.044(2) -0.0099(18) 0.0037(15) 0.0050(15)
C9 0.041(2) 0.0287(18) 0.0290(17) -0.0004(15) 0.0143(16) -0.0141(17)
C10 0.045(2) 0.0300(18) 0.0218(17) -0.0001(13) -0.0083(15) 0.0066(16)
C11 0.0162(13) 0.0114(14) 0.0147(13) 0.0000(10) 0.0000(10) -0.0002(10)
C12 0.0263(16) 0.0176(15) 0.0235(15) -0.0001(12) 0.0073(13) 0.0052(12)
C13 0.0294(16) 0.0217(16) 0.0210(15) 0.0010(13) 0.0103(13) 0.0048(13)
C14 0.0211(14) 0.0125(14) 0.0192(14) 0.0044(11) 0.0062(12) 0.0021(12)
C15 0.0189(13) 0.0189(14) 0.0201(13) 0.0027(13) 0.0051(11) 0.0022(12)
C16 0.0232(16) 0.0175(15) 0.0280(17) -0.0015(13) 0.0072(13) -0.0026(12)
C17 0.0302(17) 0.0156(15) 0.0282(16) 0.0067(12) 0.0131(14) 0.0026(13)
C18 0.0275(16) 0.0228(16) 0.0251(15) 0.0071(14) 0.0044(13) 0.0082(14)
C19 0.0207(14) 0.0213(15) 0.0209(14) 0.0022(12) 0.0035(12) 0.0014(12)
C20 0.0210(16) 0.0253(17) 0.0288(16) 0.0002(14) 0.0006(13) 0.0026(13)
C21 0.045(2) 0.0167(16) 0.040(2) 0.0052(14) 0.0067(18) 0.0046(16)
C22 0.0310(17) 0.0290(16) 0.0276(15) 0.0046(13) -0.0052(17) -0.0021(17)
C23 0.0213(14) 0.0116(13) 0.0158(13) -0.0010(10) -0.0020(11) -0.0019(11)
C24 0.0201(15) 0.0114(13) 0.0209(14) 0.0015(11) 0.0014(12) 0.0009(12)
C25 0.0247(16) 0.0266(17) 0.0272(17) 0.0083(14) -0.0049(13) -0.0028(14)
C26 0.0257(16) 0.0304(18) 0.045(2) -0.0004(17) -0.0080(17) 0.0018(14)
C27 0.032(2) 0.043(2) 0.064(3) 0.0153(19) -0.006(2) -0.0077(19)
C28 0.033(2) 0.048(2) 0.074(3) 0.019(2) -0.017(2) 0.002(2)
O21 0.0464(17) 0.0204(12) 0.0429(16) -0.0003(11) 0.0137(13) -0.0015(12)

loop_
_atom_type_symbol
_atom_type_description
_atom_type_scat_dispersion_real
_atom_type_scat_dispersion_imag
_atom_type_scat_source
C C 0.0181 0.0091 'International Tables Vol C Tables 4.2.6.8 and 6.1.1.4'
H H 0.0000 0.0000 'International Tables Vol C Tables 4.2.6.8 and 6.1.1.4'
N N 0.0311 0.0180 'International Tables Vol C Tables 4.2.6.8 and 6.1.1.4'
O O 0.0492 0.0322 'International Tables Vol C Tables 4.2.6.8 and 6.1.1.4'
Cl Cl 0.3639 0.7018 'International Tables Vol C Tables 4.2.6.8 and 6.1.1.4'
Rh Rh 0.0927 3.6045 'International Tables Vol C Tables 4.2.6.8 and 6.1.1.4'

loop_
_geom_angle_atom_site_label_1
_geom_angle_atom_site_label_2
_geom_angle_atom_site_label_3
_geom_angle
C11 Rh1 O2 86.93(10)
C11 Rh1 C2 118.60(11)
O2 Rh1 C2 153.95(10)
C11 Rh1 C5 121.44(12)
O2 Rh1 C5 98.50(10)
C2 Rh1 C5 64.88(11)
C11 Rh1 C1 104.41(11)
O2 Rh1 C1 135.07(11)
C2 Rh1 C1 38.48(12)
C5 Rh1 C1 38.50(12)
C11 Rh1 C4 159.45(12)
O2 Rh1 C4 90.05(10)
C2 Rh1 C4 64.28(12)
C5 Rh1 C4 39.09(12)
C1 Rh1 C4 64.34(12)
C11 Rh1 C3 155.41(12)
O2 Rh1 C3 116.90(10)
C2 Rh1 C3 38.70(12)
C5 Rh1 C3 63.94(11)
C1 Rh1 C3 63.85(12)
C4 Rh1 C3 37.15(12)
C11 Rh1 Cl1 86.79(8)
O2 Rh1 Cl1 84.30(6)
C2 Rh1 Cl1 101.14(9)
C5 Rh1 Cl1 151.66(8)
C1 Rh1 Cl1 138.66(9)
C4 Rh1 Cl1 113.14(9)
C3 Rh1 Cl1 89.51(8)
C23 O2 Rh1 131.46(19)
C11 N1 C12 111.6(2)
C11 N1 C24 127.2(2)
C12 N1 C24 120.9(2)
C11 N2 C13 111.0(3)
C11 N2 C14 128.0(3)
C13 N2 C14 120.7(3)
C2 C1 C5 107.7(3)
C2 C1 C6 125.5(3)
C5 C1 C6 126.2(3)
C2 C1 Rh1 69.39(16)
C5 C1 Rh1 69.69(16)
C6 C1 Rh1 132.7(2)
C1 C2 C3 107.9(3)
C1 C2 C7 125.9(3)
C3 C2 C7 125.3(3)
C1 C2 Rh1 72.14(17)
C3 C2 Rh1 72.93(17)
C7 C2 Rh1 128.7(2)
C4 C3 C2 108.5(3)
C4 C3 C8 126.6(3)
C2 C3 C8 124.9(3)
C4 C3 Rh1 70.92(17)
C2 C3 Rh1 68.38(16)
C8 C3 Rh1 126.8(2)
C3 C4 C5 107.9(3)
C3 C4 C9 127.1(3)
C5 C4 C9 125.1(3)
C3 C4 Rh1 71.93(17)
C5 C4 Rh1 68.98(16)
C9 C4 Rh1 123.5(2)
C1 C5 C4 107.7(3)
C1 C5 C10 126.9(3)
C4 C5 C10 124.5(3)
C1 C5 Rh1 71.81(17)
C4 C5 Rh1 71.92(17)
C10 C5 Rh1 130.3(2)
C1 C6 H6A 109.5
C1 C6 H6B 109.5
H6A C6 H6B 109.5
C1 C6 H6C 109.5
H6A C6 H6C 109.5
H6B C6 H6C 109.5
C2 C7 H7A 109.5
C2 C7 H7B 109.5
H7A C7 H7B 109.5
C2 C7 H7C 109.5
H7A C7 H7C 109.5
H7B C7 H7C 109.5
C3 C8 H8A 109.5
C3 C8 H8B 109.5
H8A C8 H8B 109.5
C3 C8 H8C 109.5
H8A C8 H8C 109.5
H8B C8 H8C 109.5
C4 C9 H9A 109.5
C4 C9 H9B 109.5
H9A C9 H9B 109.5
C4 C9 H9C 109.5
H9A C9 H9C 109.5
H9B C9 H9C 109.5
C5 C10 H10A 109.5
C5 C10 H10B 109.5
H10A C10 H10B 109.5
C5 C10 H10C 109.5
H10A C10 H10C 109.5
H10B C10 H10C 109.5
N1 C11 N2 103.8(2)
N1 C11 Rh1 122.3(2)
N2 C11 Rh1 132.0(2)
C13 C12 N1 106.6(3)
C13 C12 H12 126.7
N1 C12 H12 126.7
C12 C13 N2 106.9(3)
C12 C13 H13 126.5
N2 C13 H13 126.5
C19 C14 C15 121.6(3)
C19 C14 N2 119.9(3)
C15 C14 N2 118.0(3)
C16 C15 C14 118.1(3)
C16 C15 C20 120.2(3)
C14 C15 C20 121.5(3)
C15 C16 C17 121.9(3)
C15 C16 H16 119.1
C17 C16 H16 119.1
C18 C17 C16 118.0(3)
C18 C17 C21 121.0(3)
C16 C17 C21 121.0(3)
C17 C18 C19 122.5(3)
C17 C18 H18 118.8
C19 C18 H18 118.8
C18 C19 C14 117.5(3)
C18 C19 C22 119.2(3)
C14 C19 C22 123.1(3)
C15 C20 H20A 109.5
C15 C20 H20B 109.5
H20A C20 H20B 109.5
C15 C20 H20C 109.5
H20A C20 H20C 109.5
H20B C20 H20C 109.5
C17 C21 H21A 109.5
C17 C21 H21B 109.5
H21A C21 H21B 109.5
C17 C21 H21C 109.5
H21A C21 H21C 109.5
H21B C21 H21C 109.5
C19 C22 H22A 109.5
C19 C22 H22B 109.5
H22A C22 H22B 109.5
C19 C22 H22C 109.5
H22A C22 H22C 109.5
H22B C22 H22C 109.5
O1 C23 O2 123.5(3)
O1 C23 C24 116.2(3)
O2 C23 C24 120.3(2)
N1 C24 C23 114.4(2)
N1 C24 C25 112.8(2)
C23 C24 C25 108.8(2)
N1 C24 H24 106.8
C23 C24 H24 106.8
C25 C24 H24 106.8
C24 C25 C26 116.7(3)
C24 C25 H25A 108.1
C26 C25 H25A 108.1
C24 C25 H25B 108.1
C26 C25 H25B 108.1
H25A C25 H25B 107.3
C28 C26 C27 108.8(3)
C28 C26 C25 110.1(3)
C27 C26 C25 112.1(3)
C28 C26 H26 108.6
C27 C26 H26 108.6
C25 C26 H26 108.6
C26 C27 H27A 109.5
C26 C27 H27B 109.5
H27A C27 H27B 109.5
C26 C27 H27C 109.5
H27A C27 H27C 109.5
H27B C27 H27C 109.5
C26 C28 H28A 109.5
C26 C28 H28B 109.5
H28A C28 H28B 109.5
C26 C28 H28C 109.5
H28A C28 H28C 109.5
H28B C28 H28C 109.5
H21D O21 H21E 104(5)

loop_
_geom_bond_atom_site_label_1
_geom_bond_atom_site_label_2
_geom_bond_distance
Rh1 C11 2.068(3)
Rh1 O2 2.1191(19)
Rh1 C2 2.147(3)
Rh1 C5 2.156(3)
Rh1 C1 2.184(3)
Rh1 C4 2.195(3)
Rh1 C3 2.208(3)
Rh1 Cl1 2.4065(7)
O1 C23 1.237(4)
O2 C23 1.262(4)
N1 C11 1.362(4)
N1 C12 1.378(4)
N1 C24 1.476(4)
N2 C11 1.361(4)
N2 C13 1.387(4)
N2 C14 1.442(4)
C1 C2 1.428(4)
C1 C5 1.431(4)
C1 C6 1.485(4)
C2 C3 1.444(4)
C2 C7 1.492(4)
C3 C4 1.403(5)
C3 C8 1.496(5)
C4 C5 1.456(4)
C4 C9 1.487(4)
C5 C10 1.492(5)
C6 H6A 0.9800
C6 H6B 0.9800
C6 H6C 0.9800
C7 H7A 0.9800
C7 H7B 0.9800
C7 H7C 0.9800
C8 H8A 0.9800
C8 H8B 0.9800
C8 H8C 0.9800
C9 H9A 0.9800
C9 H9B 0.9800
C9 H9C 0.9800
C10 H10A 0.9800
C10 H10B 0.9800
C10 H10C 0.9800
C12 C13 1.345(5)
C12 H12 0.9500
C13 H13 0.9500
C14 C19 1.401(4)
C14 C15 1.399(5)
C15 C16 1.392(4)
C15 C20 1.504(4)
C16 C17 1.394(5)
C16 H16 0.9500
C17 C18 1.391(5)
C17 C21 1.510(4)
C18 C19 1.393(5)
C18 H18 0.9500
C19 C22 1.508(5)
C20 H20A 0.9800
C20 H20B 0.9800
C20 H20C 0.9800
C21 H21A 0.9800
C21 H21B 0.9800
C21 H21C 0.9800
C22 H22A 0.9800
C22 H22B 0.9800
C22 H22C 0.9800
C23 C24 1.532(4)
C24 C25 1.536(4)
C24 H24 1.0000
C25 C26 1.550(5)
C25 H25A 0.9900
C25 H25B 0.9900
C26 C28 1.514(6)
C26 C27 1.514(5)
C26 H26 1.0000
C27 H27A 0.9800
C27 H27B 0.9800
C27 H27C 0.9800
C28 H28A 0.9800
C28 H28B 0.9800
C28 H28C 0.9800
O21 H21D 0.87(6)
O21 H21E 0.89(6)

loop_
_geom_torsion_atom_site_label_1
_geom_torsion_atom_site_label_2
_geom_torsion_atom_site_label_3
_geom_torsion_atom_site_label_4
_geom_torsion
C5 C1 C2 C3 5.3(3)
C6 C1 C2 C3 -166.9(3)
Rh1 C1 C2 C3 64.6(2)
C5 C1 C2 C7 175.4(3)
C6 C1 C2 C7 3.2(5)
Rh1 C1 C2 C7 -125.3(3)
C5 C1 C2 Rh1 -59.4(2)
C6 C1 C2 Rh1 128.5(3)
C1 C2 C3 C4 -4.3(3)
C7 C2 C3 C4 -174.5(3)
Rh1 C2 C3 C4 59.8(2)
C1 C2 C3 C8 175.3(3)
C7 C2 C3 C8 5.1(5)
Rh1 C2 C3 C8 -120.6(3)
C1 C2 C3 Rh1 -64.1(2)
C7 C2 C3 Rh1 125.7(3)
C2 C3 C4 C5 1.7(3)
C8 C3 C4 C5 -177.9(3)
Rh1 C3 C4 C5 59.9(2)
C2 C3 C4 C9 -177.0(3)
C8 C3 C4 C9 3.4(5)
Rh1 C3 C4 C9 -118.8(3)
C2 C3 C4 Rh1 -58.2(2)
C8 C3 C4 Rh1 122.2(3)
C2 C1 C5 C4 -4.2(3)
C6 C1 C5 C4 167.9(3)
Rh1 C1 C5 C4 -63.4(2)
C2 C1 C5 C10 -173.6(3)
C6 C1 C5 C10 -1.5(5)
Rh1 C1 C5 C10 127.2(3)
C2 C1 C5 Rh1 59.2(2)
C6 C1 C5 Rh1 -128.7(3)
C3 C4 C5 C1 1.5(3)
C9 C4 C5 C1 -179.7(3)
Rh1 C4 C5 C1 63.3(2)
C3 C4 C5 C10 171.3(3)
C9 C4 C5 C10 -10.0(5)
Rh1 C4 C5 C10 -126.9(3)
C3 C4 C5 Rh1 -61.8(2)
C9 C4 C5 Rh1 117.0(3)
C12 N1 C11 N2 -0.7(3)
C24 N1 C11 N2 172.0(3)
C12 N1 C11 Rh1 165.5(2)
C24 N1 C11 Rh1 -21.9(4)
C13 N2 C11 N1 0.0(3)
C14 N2 C11 N1 -173.8(3)
C13 N2 C11 Rh1 -164.2(2)
C14 N2 C11 Rh1 22.0(5)
C11 N1 C12 C13 1.1(4)
C24 N1 C12 C13 -172.1(3)
N1 C12 C13 N2 -1.0(4)
C11 N2 C13 C12 0.6(4)
C14 N2 C13 C12 174.9(3)
C11 N2 C14 C19 -101.2(4)
C13 N2 C14 C19 85.5(4)
C11 N2 C14 C15 86.3(4)
C13 N2 C14 C15 -87.0(4)
C19 C14 C15 C16 7.3(4)
N2 C14 C15 C16 179.7(3)
C19 C14 C15 C20 -167.7(3)
N2 C14 C15 C20 4.7(4)
C14 C15 C16 C17 -2.6(5)
C20 C15 C16 C17 172.4(3)
C15 C16 C17 C18 -2.4(5)
C15 C16 C17 C21 179.8(3)
C16 C17 C18 C19 2.9(5)
C21 C17 C18 C19 -179.2(3)
C17 C18 C19 C14 1.5(5)
C17 C18 C19 C22 -173.2(3)
C15 C14 C19 C18 -6.8(4)
N2 C14 C19 C18 -179.0(3)
C15 C14 C19 C22 167.8(3)
N2 C14 C19 C22 -4.5(5)
Rh1 O2 C23 O1 170.2(2)
Rh1 O2 C23 C24 -7.0(4)
C11 N1 C24 C23 49.1(4)
C12 N1 C24 C23 -138.8(3)
C11 N1 C24 C25 -75.9(4)
C12 N1 C24 C25 96.1(3)
O1 C23 C24 N1 150.7(3)
O2 C23 C24 N1 -32.0(4)
O1 C23 C24 C25 -82.2(3)
O2 C23 C24 C25 95.2(3)
N1 C24 C25 C26 -66.9(4)
C23 C24 C25 C26 165.1(3)
C24 C25 C26 C28 -153.6(3)
C24 C25 C26 C27 85.1(4)
